data_4506378
loop_
_publ_author_name
'Durka, Krzysztof'
'Jarzembska, Katarzyna N.'
'Kami\'nski, Rados\/law'
'Luli\'nski, Sergiusz'
'Serwatowski, Janusz'
'Wo\'zniak, Krzysztof'

_publ_section_title
;
 Structural and Energetic Landscape of Fluorinated 1,4-Phenylenediboronic
 Acids
;
_journal_issue 7
_journal_name_full 'Crystal Growth &amp; Design'
_journal_page_first 3720
_journal_paper_doi 10.1021/cg3005272
_journal_volume 12
_journal_year 2012
_chemical_formula_moiety 'C6 H7 B2 F1 O4, H2 O'
_chemical_formula_sum 'C6 H9 B2 F O5'
_chemical_formula_weight 201.75
_chemical_melting_point ?
_chemical_name_systematic
; 
  flouro-1,2-phenylenediboronic acid  
;
_space_group_IT_number 66
_symmetry_cell_setting orthorhombic
_symmetry_space_group_name_Hall '-C 2 2c'
_symmetry_space_group_name_H-M 'C c c m'
_atom_sites_solution_hydrogens geom
_atom_sites_solution_primary direct
_atom_sites_solution_secondary difmap
_audit_creation_method SHELXL-97
_cell_angle_alpha 90.00
_cell_angle_beta 90.00
_cell_angle_gamma 90.00
_cell_formula_units_Z 4
_cell_length_a 12.0489(5)
_cell_length_b 7.2772(3)
_cell_length_c 10.0552(3)
_cell_measurement_reflns_used 745
_cell_measurement_temperature 100(2)
_cell_measurement_theta_max 24.22
_cell_measurement_theta_min 2.75
_cell_volume 881.66(6)
_computing_cell_refinement 'Bruker APEX2 software'
_computing_data_collection 'Bruker APEX2 software'
_computing_data_reduction
;
 SAINT intergration software, Bruker AXS
 SORTAV, R. H. Blessing, Acta Cryst., 1995, A51, 33
;
_computing_structure_refinement
;
 SHELXS-97, G. M. Sheldrick, Acta. Cryst., 2008, A64, 112
;
_computing_structure_solution
;
 SHELXS-97, G. M. Sheldrick, Acta. Cryst., 2008, A64, 112
;
_diffrn_ambient_temperature 100(2)
_diffrn_detector 'APEXII CCD camera'
_diffrn_measured_fraction_theta_full 0.989
_diffrn_measured_fraction_theta_max 0.989
_diffrn_measurement_device '\k-geometry diffractometer'
_diffrn_measurement_device_type 'Bruker APEXII'
_diffrn_measurement_method 'omega scans'
_diffrn_orient_matrix_type 'X-axis to radiation source'
_diffrn_radiation_monochromator 'multi-layer optics'
_diffrn_radiation_probe x-ray
_diffrn_radiation_source 'TXS rotating anode'
_diffrn_radiation_type MoK\a
_diffrn_radiation_wavelength 0.71073
_diffrn_reflns_av_R_equivalents 0.0221
_diffrn_reflns_av_sigmaI/netI 0.0143
_diffrn_reflns_limit_h_max 16
_diffrn_reflns_limit_h_min -17
_diffrn_reflns_limit_k_max 10
_diffrn_reflns_limit_k_min -10
_diffrn_reflns_limit_l_max 11
_diffrn_reflns_limit_l_min -14
_diffrn_reflns_number 6042
_diffrn_reflns_reduction_process
;
 Scaled and merged with SORTAV
 R. H. Blessing, Cryst. Rev., 1987, 1, 3
 R. H. Blessing, J. Appl. Cryst., 1989, 22, 396
;
_diffrn_reflns_theta_full 32.49
_diffrn_reflns_theta_max 32.49
_diffrn_reflns_theta_min 3.27
_diffrn_source 'rotating-anode X-ray source'
_exptl_absorpt_coefficient_mu 0.137
_exptl_absorpt_correction_T_max 0.998
_exptl_absorpt_correction_T_min 0.972
_exptl_absorpt_correction_type multi-scan
_exptl_absorpt_process_details
;
 R. H. Blessing, Acta Cryst., 1995, A51, 33
;
_exptl_crystal_colour colourless
_exptl_crystal_density_diffrn 1.520
_exptl_crystal_density_method 'not measured'
_exptl_crystal_description unspecified
_exptl_crystal_F_000 416
_exptl_crystal_size_max 0.11
_exptl_crystal_size_mid 0.10
_exptl_crystal_size_min 0.10
_refine_diff_density_max 0.508
_refine_diff_density_min -0.259
_refine_diff_density_rms 0.060
_refine_ls_extinction_method none
_refine_ls_goodness_of_fit_ref 1.136
_refine_ls_hydrogen_treatment mixed
_refine_ls_matrix_type full
_refine_ls_number_parameters 50
_refine_ls_number_reflns 764
_refine_ls_number_restraints 3
_refine_ls_restrained_S_all 1.135
_refine_ls_R_factor_all 0.0452
_refine_ls_R_factor_gt 0.0402
_refine_ls_shift/su_max 0.003
_refine_ls_shift/su_mean 0.000
_refine_ls_structure_factor_coef Fsqd
_refine_ls_weighting_details 'calc w=1/[\s^2^(Fo^2^)+(0.0686P)^2^+0.4072P] where P=(Fo^2^+2Fc^2^)/3'
_refine_ls_weighting_scheme calc
_refine_ls_wR_factor_gt 0.1177
_refine_ls_wR_factor_ref 0.1213
_reflns_number_gt 680
_reflns_number_total 806
_reflns_threshold_expression >2sigma(I)
_cod_data_source_file cg3005272_si_002.cif
_cod_data_source_block mF
_cod_depositor_comments
;
The following automatic conversions were performed:

'_chemical_melting_point' value 'not measured' was changed to '?' -
the value is undefined or not given.

'_diffrn_radiation_probe' value
'X-ray' changed to 'x-ray' according to
/home/saulius/struct/CIF-dictionaries/cif_core.dic dictionary named
'cif_core.dic' version 2.4.1 from 2010-06-29.

Automatic conversion script
Id: cif_fix_values 1891 2012-01-12 08:04:46Z andrius 
;
_cod_original_sg_symbol_Hall -C22c
_cod_original_sg_symbol_H-M Cccm
_cod_database_code 4506378

loop_
_symmetry_equiv_pos_as_xyz
'x, y, z'
'-x, -y, z'
'-x, y, -z+1/2'
'x, -y, -z+1/2'
'x+1/2, y+1/2, z'
'-x+1/2, -y+1/2, z'
'-x+1/2, y+1/2, -z+1/2'
'x+1/2, -y+1/2, -z+1/2'
'-x, -y, -z'
'x, y, -z'
'x, -y, z-1/2'
'-x, y, z-1/2'
'-x+1/2, -y+1/2, -z'
'x+1/2, y+1/2, -z'
'x+1/2, -y+1/2, z-1/2'
'-x+1/2, y+1/2, z-1/2'

loop_
_atom_site_label
_atom_site_type_symbol
_atom_site_fract_x
_atom_site_fract_y
_atom_site_fract_z
_atom_site_U_iso_or_equiv
_atom_site_adp_type
_atom_site_occupancy
_atom_site_symmetry_multiplicity
_atom_site_calc_flag
_atom_site_refinement_flags
O1 O 0.15606(6) 0.21045(12) 0.36726(8) 0.0235(2) Uani 1 1 d D
C2 C 0.34292(7) 0.19474(13) 0.06887(10) 0.0172(2) Uani 1 1 d .
H2 H 0.4077 0.1562 0.1149 0.021 Uiso 0.75 1 calc PR
F1 F 0.43269(18) 0.1306(4) 0.1304(2) 0.0213(5) Uani 0.25 1 d P
C1 C 0.2500 0.2500 0.14179(12) 0.0160(3) Uani 1 2 d S
B1 B 0.2500 0.2500 0.29828(14) 0.0152(3) Uani 1 2 d S
H1B H 0.152(2) 0.208(4) 0.4512(17) 0.023 Uiso 0.50 1 d PD
H1A H 0.1032(19) 0.157(4) 0.333(3) 0.023 Uiso 0.50 1 d PD
O2 O 0.0000 0.0000 0.2500 0.0210(3) Uani 1 4 d SD
H3 H 0.044(2) 0.067(4) 0.291(3) 0.032 Uiso 0.50 1 d PD

loop_
_atom_site_aniso_label
_atom_site_aniso_U_11
_atom_site_aniso_U_22
_atom_site_aniso_U_33
_atom_site_aniso_U_23
_atom_site_aniso_U_13
_atom_site_aniso_U_12
O1 0.0218(4) 0.0321(5) 0.0166(4) -0.0040(3) 0.0044(2) -0.0089(3)
C2 0.0171(4) 0.0196(5) 0.0150(5) 0.0011(3) -0.0013(3) -0.0016(3)
F1 0.0160(9) 0.0303(13) 0.0177(11) -0.0010(9) -0.0045(7) 0.0031(8)
C1 0.0177(5) 0.0181(6) 0.0123(6) 0.000 0.000 -0.0039(4)
B1 0.0202(6) 0.0153(6) 0.0101(6) 0.000 0.000 -0.0037(4)
O2 0.0161(6) 0.0317(8) 0.0152(7) 0.000 0.000 0.000

loop_
_atom_type_symbol
_atom_type_description
_atom_type_scat_dispersion_real
_atom_type_scat_dispersion_imag
_atom_type_scat_source
C C 0.0033 0.0016 'International Tables Vol C Tables 4.2.6.8 and 6.1.1.4'
H H 0.0000 0.0000 'International Tables Vol C Tables 4.2.6.8 and 6.1.1.4'
B B 0.0013 0.0007 'International Tables Vol C Tables 4.2.6.8 and 6.1.1.4'
O O 0.0106 0.0060 'International Tables Vol C Tables 4.2.6.8 and 6.1.1.4'
F F 0.0171 0.0103 'International Tables Vol C Tables 4.2.6.8 and 6.1.1.4'

loop_
_geom_angle_atom_site_label_1
_geom_angle_atom_site_label_2
_geom_angle_atom_site_label_3
_geom_angle
_geom_angle_site_symmetry_1
_geom_angle_site_symmetry_3
B1 O1 H1B 124.3(17) . .
B1 O1 H1A 122(2) . .
H1B O1 H1A 111(3) . .
C2 C2 C1 121.65(6) 10 .
C2 C2 H2 119.2 10 .
C1 C2 H2 119.2 . .
C2 C1 C2 116.71(12) . 6
C2 C1 B1 121.65(6) . .
C2 C1 B1 121.64(6) 6 .
O1 B1 O1 118.59(12) . 6
O1 B1 C1 120.70(6) . .
O1 B1 C1 120.70(6) 6 .

loop_
_geom_bond_atom_site_label_1
_geom_bond_atom_site_label_2
_geom_bond_distance
_geom_bond_site_symmetry_2
O1 B1 1.3583(10) .
O1 H1B 0.846(17) .
O1 H1A 0.821(17) .
C2 C2 1.3850(19) 10
C2 C1 1.3974(11) .
C2 H2 0.9500 .
C1 C2 1.3975(11) 6
C1 B1 1.5736(19) .
B1 O1 1.3583(10) 6
O2 H3 0.830(17) .

loop_
_geom_hbond_atom_site_label_D
_geom_hbond_atom_site_label_H
_geom_hbond_atom_site_label_A
_geom_hbond_distance_DH
_geom_hbond_distance_HA
_geom_hbond_distance_DA
_geom_hbond_angle_DHA
_geom_hbond_site_symmetry_A
O1 H1B O1 0.846(17) 1.826(18) 2.6695(15) 175(2) 10_556
O1 H1A O2 0.821(17) 1.885(18) 2.6965(7) 170(3) .

loop_
_geom_torsion_atom_site_label_1
_geom_torsion_atom_site_label_2
_geom_torsion_atom_site_label_3
_geom_torsion_atom_site_label_4
_geom_torsion
_geom_torsion_site_symmetry_1
_geom_torsion_site_symmetry_4
C2 C2 C1 C2 0.0 10 6
C2 C2 C1 B1 180.0 10 .
C2 C1 B1 O1 -145.98(7) . .
C2 C1 B1 O1 34.02(7) 6 .
C2 C1 B1 O1 34.02(7) . 6
C2 C1 B1 O1 -145.98(7) 6 6
